data_7020785
loop_
_publ_author_name
'Yoshida, Jun'
'Kondo, Shohei'
'Yuge, Hidetaka'

_publ_section_title
;
 A synthetic strategy for a new series of oxo-centered tricobalt complexes
 with mixed bridging ligands of acetate and pyrazolate anions.
;
_journal_issue 7
_journal_name_full 'Dalton transactions (Cambridge, England : 2003)'
_journal_page_first 2406
_journal_page_last 2413
_journal_paper_doi 10.1039/c2dt31988h
_journal_volume 42
_journal_year 2013
_chemical_formula_moiety 'C23 H30 Co3 N10 O9, F6 P, C4 H8 O2'
_chemical_formula_sum 'C27 H38 Co3 F6 N10 O11 P'
_chemical_formula_weight 1000.43
_chemical_name_systematic
;
?
;
_space_group_crystal_system monoclinic
_space_group_IT_number 14
_space_group_name_Hall '-P 2yn'
_space_group_name_H-M_alt 'P 1 21/n 1'
_symmetry_Int_Tables_number 14
_symmetry_space_group_name_Hall '-P 2yn'
_symmetry_space_group_name_H-M 'P 1 21/n 1'
_atom_sites_solution_hydrogens geom
_atom_sites_solution_primary direct
_atom_sites_solution_secondary difmap
_audit_creation_method 'WinGX routine CIF_UPDATE'
_cell_angle_alpha 90
_cell_angle_beta 92.7707(4)
_cell_angle_gamma 90
_cell_formula_units_Z 4
_cell_length_a 8.7406(3)
_cell_length_b 28.1478(10)
_cell_length_c 16.0824(6)
_cell_measurement_reflns_used 9886
_cell_measurement_temperature 100(2)
_cell_measurement_theta_max 27.5173
_cell_measurement_theta_min 2.4425
_cell_volume 3952.1(2)
_computing_cell_refinement 'SAINT V7.68A (Bruker AXS, 2009)'
_computing_data_collection 'Bruker APEX2'
_computing_data_reduction 'SAINT V7.68A (Bruker AXS, 2009)'
_computing_molecular_graphics 'PLATON (Spek, 2003)'
_computing_publication_material 'SHELXL97 (Sheldrick, 2008)'
_computing_structure_refinement 'SHELXL-97 (Sheldrick, 1997)'
_computing_structure_solution 'SHELXS-97 (Sheldrick, 1990)'
_diffrn_ambient_temperature 100(2)
_diffrn_detector_area_resol_mean 8.3333
_diffrn_measured_fraction_theta_full 0.994
_diffrn_measured_fraction_theta_max 0.994
_diffrn_measurement_device_type 'CCD area detector'
_diffrn_measurement_method 'phi and omega scans'
_diffrn_radiation_monochromator graphite
_diffrn_radiation_source 'fine-focus sealed tube'
_diffrn_radiation_type MoK\a
_diffrn_radiation_wavelength 0.71073
_diffrn_reflns_av_R_equivalents 0.0334
_diffrn_reflns_av_unetI/netI 0.0282
_diffrn_reflns_limit_h_max 11
_diffrn_reflns_limit_h_min -11
_diffrn_reflns_limit_k_max 36
_diffrn_reflns_limit_k_min -36
_diffrn_reflns_limit_l_max 20
_diffrn_reflns_limit_l_min -20
_diffrn_reflns_number 44429
_diffrn_reflns_theta_full 27.53
_diffrn_reflns_theta_max 27.53
_diffrn_reflns_theta_min 1.45
_exptl_absorpt_coefficient_mu 1.38
_exptl_absorpt_correction_T_max 0.83
_exptl_absorpt_correction_T_min 0.74
_exptl_absorpt_correction_type multi-scan
_exptl_absorpt_process_details 'SADABS V2008/1 (Bruker AXS)'
_exptl_crystal_colour dark-red
_exptl_crystal_density_diffrn 1.681
_exptl_crystal_density_method 'not measured'
_exptl_crystal_description block
_exptl_crystal_F_000 2032
_exptl_crystal_size_max 0.37
_exptl_crystal_size_mid 0.21
_exptl_crystal_size_min 0.14
_refine_diff_density_max 0.956
_refine_diff_density_min -0.597
_refine_diff_density_rms 0.104
_refine_ls_extinction_method none
_refine_ls_goodness_of_fit_ref 1.072
_refine_ls_hydrogen_treatment noref
_refine_ls_matrix_type full
_refine_ls_number_parameters 529
_refine_ls_number_reflns 9058
_refine_ls_number_restraints 0
_refine_ls_restrained_S_all 1.072
_refine_ls_R_factor_all 0.0445
_refine_ls_R_factor_gt 0.0325
_refine_ls_shift/su_max 0.001
_refine_ls_shift/su_mean 0
_refine_ls_structure_factor_coef Fsqd
_refine_ls_weighting_details 'calc w=1/[\s^2^(Fo^2^)+(0.0575P)^2^+2.0826P] where P=(Fo^2^+2Fc^2^)/3'
_refine_ls_weighting_scheme calc
_refine_ls_wR_factor_ref 0.1015
_reflns_number_gt 7526
_reflns_number_total 9058
_reflns_threshold_expression >2sigma(I)
_cod_data_source_file c2dt31988h.txt
_cod_data_source_block bis-1
_cod_database_code 7020785

loop_
_symmetry_equiv_pos_as_xyz
'x, y, z'
'-x+1/2, y+1/2, -z+1/2'
'-x, -y, -z'
'x-1/2, -y-1/2, z-1/2'

loop_
_atom_site_label
_atom_site_fract_x
_atom_site_fract_y
_atom_site_fract_z
_atom_site_U_iso_or_equiv
_atom_site_adp_type
_atom_site_calc_flag
_atom_site_refinement_flags
_atom_site_occupancy
_atom_site_type_symbol
Co2 0.19774(3) 0.012620(11) 0.681934(18) 0.01492(8) Uani d . 1 Co
O1 0.24123(19) 0.07066(5) 0.72715(10) 0.0188(3) Uani d . 1 O
Co3 0.31278(3) 0.073567(10) 0.835628(18) 0.01456(8) Uani d . 1 Co
Co1 0.21289(3) 0.126069(11) 0.670258(18) 0.01500(8) Uani d . 1 Co
O2 0.26574(19) 0.02910(6) 0.57288(10) 0.0212(4) Uani d . 1 O
C1 0.3316(3) 0.06597(9) 0.54835(15) 0.0202(5) Uani d . 1 C
O3 0.33604(19) 0.10632(6) 0.58298(10) 0.0212(4) Uani d . 1 O
C2 0.4121(3) 0.06247(9) 0.46827(15) 0.0251(5) Uani d . 1 C
H1 0.4416 0.0294 0.4588 0.038 Uiso calc R 1 H
H2 0.504 0.0825 0.4715 0.038 Uiso calc R 1 H
H3 0.3433 0.0733 0.4222 0.038 Uiso calc R 1 H
O4 -0.00726(19) 0.02966(6) 0.65160(10) 0.0211(3) Uani d . 1 O
C3 -0.0508(3) 0.06892(9) 0.61962(16) 0.0228(5) Uani d . 1 C
O5 0.02890(19) 0.10549(6) 0.61025(10) 0.0227(4) Uani d . 1 O
C4 -0.2161(3) 0.07123(10) 0.5894(2) 0.0350(7) Uani d . 1 C
H4 -0.2801 0.0773 0.6366 0.052 Uiso calc R 1 H
H5 -0.246 0.041 0.5633 0.052 Uiso calc R 1 H
H6 -0.2298 0.0969 0.5486 0.052 Uiso calc R 1 H
O6 0.14250(18) 0.10969(6) 0.86870(10) 0.0187(3) Uani d . 1 O
C5 0.0617(3) 0.13842(9) 0.82506(15) 0.0214(5) Uani d . 1 C
O7 0.08005(19) 0.15104(6) 0.75064(10) 0.0210(4) Uani d . 1 O
C6 -0.0736(3) 0.15993(11) 0.86558(18) 0.0363(7) Uani d . 1 C
H7 -0.1685 0.1466 0.8403 0.054 Uiso calc R 1 H
H8 -0.0731 0.1944 0.8576 0.054 Uiso calc R 1 H
H9 -0.0674 0.1527 0.9253 0.054 Uiso calc R 1 H
O8 0.40142(18) -0.01061(6) 0.70725(10) 0.0176(3) Uani d . 1 O
C7 0.5031(3) 0.00468(8) 0.75989(14) 0.0173(5) Uani d . 1 C
O9 0.48914(18) 0.03718(6) 0.81294(10) 0.0173(3) Uani d . 1 O
C8 0.6584(3) -0.01846(9) 0.75883(15) 0.0227(5) Uani d . 1 C
H10 0.7217 -0.0015 0.7199 0.034 Uiso calc R 1 H
H11 0.6467 -0.0516 0.7412 0.034 Uiso calc R 1 H
H12 0.7079 -0.0173 0.8148 0.034 Uiso calc R 1 H
N1 0.3836(2) 0.15012(7) 0.73258(13) 0.0192(4) Uani d . 1 N
N2 0.4182(2) 0.13037(7) 0.80858(12) 0.0184(4) Uani d . 1 N
C9 0.5207(3) 0.15815(9) 0.84882(18) 0.0290(6) Uani d . 1 C
H13 0.5634 0.1526 0.9034 0.035 Uiso calc R 1 H
C10 0.5551(3) 0.19632(10) 0.7988(2) 0.0364(7) Uani d . 1 C
H14 0.6249 0.2215 0.8115 0.044 Uiso calc R 1 H
C11 0.4655(3) 0.18990(9) 0.72593(18) 0.0280(6) Uani d . 1 C
H15 0.4628 0.2104 0.679 0.034 Uiso calc R 1 H
N4 0.1967(2) 0.01755(7) 0.85554(12) 0.0175(4) Uani d . 1 N
N3 0.1395(2) -0.00699(7) 0.78841(12) 0.0163(4) Uani d . 1 N
C12 0.0543(3) -0.04309(8) 0.81523(15) 0.0199(5) Uani d . 1 C
H16 0.0023 -0.0659 0.7807 0.024 Uiso calc R 1 H
C13 0.0544(3) -0.04168(9) 0.90172(16) 0.0234(5) Uani d . 1 C
H17 0.0036 -0.0627 0.9375 0.028 Uiso calc R 1 H
C14 0.1449(3) -0.00286(9) 0.92412(15) 0.0205(5) Uani d . 1 C
H18 0.1668 0.0077 0.9795 0.025 Uiso calc R 1 H
N5 0.1871(2) 0.18661(7) 0.61010(12) 0.0186(4) Uani d . 1 N
N6 0.1158(3) 0.22454(7) 0.64133(14) 0.0258(5) Uani d . 1 N
H19 0.0726 0.2249 0.6896 0.031 Uiso calc R 1 H
C15 0.1193(3) 0.26175(10) 0.58909(19) 0.0328(6) Uani d . 1 C
H20 0.077 0.2923 0.5978 0.039 Uiso calc R 1 H
C16 0.1950(3) 0.24740(10) 0.52113(17) 0.0327(6) Uani d . 1 C
H21 0.2149 0.2657 0.4732 0.039 Uiso calc R 1 H
C17 0.2370(3) 0.20022(9) 0.53668(14) 0.0218(5) Uani d . 1 C
H22 0.2927 0.1808 0.5005 0.026 Uiso calc R 1 H
N7 0.1474(2) -0.05040(7) 0.63710(12) 0.0188(4) Uani d . 1 N
N8 0.2355(2) -0.08856(7) 0.65434(12) 0.0193(4) Uani d . 1 N
H23 0.3266 -0.0873 0.68 0.023 Uiso calc R 1 H
C18 0.1668(3) -0.12902(9) 0.62737(15) 0.0234(5) Uani d . 1 C
H24 0.2072 -0.1603 0.6327 0.028 Uiso calc R 1 H
C19 0.0284(3) -0.11651(10) 0.59108(17) 0.0298(6) Uani d . 1 C
H25 -0.0465 -0.1371 0.5661 0.036 Uiso calc R 1 H
C20 0.0196(3) -0.06723(9) 0.59824(17) 0.0267(6) Uani d . 1 C
H26 -0.0647 -0.0484 0.5785 0.032 Uiso calc R 1 H
N9 0.3939(2) 0.07732(7) 0.95082(12) 0.0187(4) Uani d . 1 N
N10 0.3255(2) 0.10368(7) 1.00835(12) 0.0208(4) Uani d . 1 N
H27 0.2369 0.1182 0.9999 0.025 Uiso calc R 1 H
C21 0.4100(3) 0.10494(9) 1.08007(15) 0.0269(6) Uani d . 1 C
H28 0.385 0.1213 1.1293 0.032 Uiso calc R 1 H
C22 0.5382(3) 0.07846(10) 1.06970(16) 0.0276(6) Uani d . 1 C
H29 0.62 0.0727 1.1095 0.033 Uiso calc R 1 H
C23 0.5238(3) 0.06153(9) 0.98781(15) 0.0232(5) Uani d . 1 C
H30 0.596 0.0417 0.9624 0.028 Uiso calc R 1 H
P1 0.42298(8) 0.18276(2) 0.29941(4) 0.02350(15) Uani d . 1 P
F1 0.5538(3) 0.22195(8) 0.29877(13) 0.0661(6) Uani d . 1 F
F2 0.4895(2) 0.16634(7) 0.38907(10) 0.0415(4) Uani d . 1 F
F3 0.3114(3) 0.21790(8) 0.34180(12) 0.0608(6) Uani d . 1 F
F4 0.3588(2) 0.19862(7) 0.20917(10) 0.0455(5) Uani d . 1 F
F5 0.5376(2) 0.14702(9) 0.25574(13) 0.0644(7) Uani d . 1 F
F6 0.2978(3) 0.14218(8) 0.29790(16) 0.0651(6) Uani d . 1 F
O10 0.0792(2) 0.15484(7) 0.06181(13) 0.0379(5) Uani d . 1 O
C24 -0.0514(3) 0.17708(10) 0.18374(18) 0.0341(6) Uani d . 1 C
H31 -0.1259 0.1517 0.1716 0.051 Uiso calc R 1 H
H32 -0.1055 0.2063 0.1976 0.051 Uiso calc R 1 H
H33 0.017 0.1677 0.231 0.051 Uiso calc R 1 H
C25 0.0407(3) 0.18549(9) 0.10910(16) 0.0256(5) Uani d . 1 C
O11 0.0807(2) 0.23072(6) 0.10191(11) 0.0278(4) Uani d . 1 O
C26 0.1849(4) 0.24258(12) 0.03701(19) 0.0415(7) Uani d . 1 C
H34 0.1325 0.2392 -0.0187 0.05 Uiso calc R 1 H
H35 0.275 0.2212 0.0401 0.05 Uiso calc R 1 H
C27 0.2335(4) 0.29282(12) 0.0517(2) 0.0519(9) Uani d . 1 C
H36 0.1447 0.3138 0.0431 0.078 Uiso calc R 1 H
H37 0.3116 0.3014 0.0126 0.078 Uiso calc R 1 H
H38 0.2759 0.2962 0.1089 0.078 Uiso calc R 1 H

loop_
_atom_site_aniso_label
_atom_site_aniso_U_11
_atom_site_aniso_U_22
_atom_site_aniso_U_33
_atom_site_aniso_U_12
_atom_site_aniso_U_13
_atom_site_aniso_U_23
Co2 0.01638(16) 0.01379(16) 0.01447(15) -0.00015(11) -0.00066(12) 0.00041(11)
O1 0.0266(9) 0.0135(8) 0.0157(8) -0.0012(6) -0.0044(7) 0.0004(6)
Co3 0.01558(15) 0.01421(16) 0.01385(15) 0.00044(11) 0.00033(11) -0.00006(11)
Co1 0.01680(16) 0.01336(15) 0.01482(15) 0.00036(11) 0.00057(12) 0.00062(11)
O2 0.0276(9) 0.0190(8) 0.0170(8) -0.0011(7) 0.0006(7) 0.0011(7)
C1 0.0214(12) 0.0217(12) 0.0172(11) 0.0044(9) -0.0028(9) 0.0018(9)
O3 0.0261(9) 0.0193(9) 0.0184(8) 0.0021(7) 0.0031(7) -0.0001(7)
C2 0.0295(13) 0.0253(13) 0.0208(12) 0.0007(11) 0.0047(10) -0.0001(10)
O4 0.0197(8) 0.0186(8) 0.0244(9) 0.0008(7) -0.0029(7) 0.0025(7)
C3 0.0229(12) 0.0233(13) 0.0220(12) -0.0005(10) -0.0019(10) 0.0009(10)
O5 0.0224(9) 0.0217(9) 0.0234(9) -0.0020(7) -0.0045(7) 0.0018(7)
C4 0.0253(14) 0.0272(15) 0.0512(18) -0.0017(11) -0.0100(13) 0.0113(13)
O6 0.0199(8) 0.0195(8) 0.0167(8) 0.0039(7) 0.0023(6) 0.0003(6)
C5 0.0203(12) 0.0214(12) 0.0226(12) 0.0013(9) 0.0017(10) -0.0002(10)
O7 0.0206(8) 0.0222(9) 0.0206(8) 0.0062(7) 0.0038(7) 0.0024(7)
C6 0.0337(15) 0.0459(18) 0.0302(15) 0.0208(13) 0.0105(12) 0.0072(13)
O8 0.0169(8) 0.0185(8) 0.0175(8) 0.0002(6) 0.0009(6) -0.0021(6)
C7 0.0184(11) 0.0183(11) 0.0154(11) -0.0003(9) 0.0037(9) 0.0034(9)
O9 0.0177(8) 0.0175(8) 0.0166(8) 0.0010(6) 0.0007(6) -0.0014(6)
C8 0.0190(11) 0.0260(13) 0.0233(12) 0.0052(10) 0.0015(10) 0.0002(10)
N1 0.0200(10) 0.0157(10) 0.0216(10) -0.0002(8) -0.0010(8) 0.0014(8)
N2 0.0184(10) 0.0165(10) 0.0201(10) 0.0008(8) -0.0007(8) 0.0011(8)
C9 0.0260(13) 0.0257(14) 0.0340(14) -0.0037(11) -0.0119(11) 0.0022(11)
C10 0.0332(15) 0.0263(14) 0.0481(18) -0.0133(12) -0.0156(13) 0.0101(13)
C11 0.0254(13) 0.0211(13) 0.0369(15) -0.0069(10) -0.0044(11) 0.0098(11)
N4 0.0170(9) 0.0181(10) 0.0175(9) 0.0009(7) 0.0020(8) 0.0009(7)
N3 0.0157(9) 0.0154(9) 0.0177(9) 0.0011(7) 0.0005(7) -0.0001(7)
C12 0.0185(11) 0.0155(11) 0.0259(12) -0.0004(9) 0.0035(9) 0.0012(9)
C13 0.0243(12) 0.0203(12) 0.0263(12) -0.0007(10) 0.0085(10) 0.0032(10)
C14 0.0228(12) 0.0215(12) 0.0176(11) 0.0030(9) 0.0054(9) 0.0025(9)
N5 0.0208(10) 0.0164(10) 0.0186(9) 0.0021(8) 0.0010(8) -0.0008(8)
N6 0.0313(12) 0.0200(11) 0.0265(11) 0.0050(9) 0.0057(9) 0.0013(9)
C15 0.0370(15) 0.0184(13) 0.0430(16) 0.0056(11) 0.0006(13) 0.0060(12)
C16 0.0419(16) 0.0292(15) 0.0266(14) -0.0047(12) -0.0030(12) 0.0120(11)
C17 0.0265(13) 0.0215(12) 0.0173(11) -0.0020(10) 0.0003(10) 0.0004(9)
N7 0.0219(10) 0.0168(10) 0.0174(9) 0.0000(8) -0.0019(8) 0.0002(8)
N8 0.0209(10) 0.0174(10) 0.0194(10) 0.0015(8) 0.0000(8) -0.0020(8)
C18 0.0311(13) 0.0155(12) 0.0237(12) -0.0006(10) 0.0014(10) -0.0037(9)
C19 0.0327(14) 0.0255(14) 0.0307(14) -0.0058(11) -0.0051(12) -0.0073(11)
C20 0.0260(13) 0.0257(13) 0.0277(13) 0.0015(10) -0.0068(11) -0.0053(10)
N9 0.0228(10) 0.0179(10) 0.0156(9) 0.0012(8) 0.0008(8) -0.0026(7)
N10 0.0262(11) 0.0186(10) 0.0175(10) 0.0037(8) 0.0007(8) -0.0026(8)
C21 0.0382(15) 0.0241(13) 0.0183(12) 0.0009(11) -0.0005(11) -0.0034(10)
C22 0.0325(14) 0.0315(14) 0.0183(12) 0.0021(11) -0.0066(11) -0.0008(10)
C23 0.0263(13) 0.0223(12) 0.0207(12) 0.0044(10) -0.0016(10) -0.0004(10)
P1 0.0281(3) 0.0215(3) 0.0209(3) 0.0033(3) 0.0014(3) 0.0005(2)
F1 0.0753(15) 0.0731(15) 0.0496(12) -0.0383(13) -0.0002(11) 0.0159(11)
F2 0.0442(10) 0.0510(11) 0.0289(9) 0.0039(9) -0.0026(8) 0.0133(8)
F3 0.0795(15) 0.0630(13) 0.0406(11) 0.0460(12) 0.0103(10) -0.0015(9)
F4 0.0479(11) 0.0635(12) 0.0246(8) 0.0184(9) -0.0022(8) 0.0056(8)
F5 0.0563(13) 0.0881(17) 0.0469(12) 0.0418(12) -0.0162(10) -0.0285(11)
F6 0.0568(13) 0.0521(13) 0.0844(16) -0.0213(11) -0.0165(12) 0.0149(12)
O10 0.0423(12) 0.0283(11) 0.0439(12) 0.0019(9) 0.0109(10) -0.0115(9)
C24 0.0366(16) 0.0296(15) 0.0370(15) 0.0023(12) 0.0119(13) 0.0037(12)
C25 0.0237(13) 0.0239(13) 0.0292(13) 0.0051(10) 0.0005(10) -0.0026(10)
O11 0.0332(10) 0.0211(9) 0.0297(10) 0.0005(8) 0.0070(8) 0.0014(7)
C26 0.0443(18) 0.0481(19) 0.0324(16) -0.0076(15) 0.0066(14) 0.0090(14)
C27 0.050(2) 0.048(2) 0.057(2) -0.0152(16) -0.0065(17) 0.0260(17)

loop_
_atom_type_symbol
_atom_type_description
_atom_type_scat_dispersion_real
_atom_type_scat_dispersion_imag
_atom_type_scat_source
C C 0.0033 0.0016 'International Tables Vol C Tables 4.2.6.8 and 6.1.1.4'
H H 0 0 'International Tables Vol C Tables 4.2.6.8 and 6.1.1.4'
N N 0.0061 0.0033 'International Tables Vol C Tables 4.2.6.8 and 6.1.1.4'
O O 0.0106 0.006 'International Tables Vol C Tables 4.2.6.8 and 6.1.1.4'
F F 0.0171 0.0103 'International Tables Vol C Tables 4.2.6.8 and 6.1.1.4'
P P 0.1023 0.0942 'International Tables Vol C Tables 4.2.6.8 and 6.1.1.4'
Co Co 0.3494 0.9721 'International Tables Vol C Tables 4.2.6.8 and 6.1.1.4'

loop_
_geom_angle_atom_site_label_1
_geom_angle_atom_site_label_2
_geom_angle_atom_site_label_3
_geom_angle
O1 Co2 N3 87.73(8)
O1 Co2 O4 92.99(7)
N3 Co2 O4 90.82(8)
O1 Co2 O8 92.72(7)
N3 Co2 O8 89.77(7)
O4 Co2 O8 174.28(7)
O1 Co2 O2 94.56(7)
N3 Co2 O2 176.31(8)
O4 Co2 O2 91.95(7)
O8 Co2 O2 87.23(7)
O1 Co2 N7 177.89(8)
N3 Co2 N7 90.20(8)
O4 Co2 N7 86.64(8)
O8 Co2 N7 87.67(8)
O2 Co2 N7 87.53(8)
Co1 O1 Co2 123.21(9)
Co1 O1 Co3 118.29(8)
Co2 O1 Co3 118.48(8)
O1 Co3 O6 93.13(7)
O1 Co3 O9 92.06(7)
O6 Co3 O9 174.79(7)
O1 Co3 N2 88.08(8)
O6 Co3 N2 90.50(8)
O9 Co3 N2 90.16(8)
O1 Co3 N4 87.88(8)
O6 Co3 N4 88.00(8)
O9 Co3 N4 91.70(7)
N2 Co3 N4 175.61(8)
O1 Co3 N9 178.63(8)
O6 Co3 N9 87.65(8)
O9 Co3 N9 87.17(8)
N2 Co3 N9 90.79(8)
N4 Co3 N9 93.27(8)
O1 Co1 N1 87.44(8)
O1 Co1 O3 93.02(7)
N1 Co1 O3 92.06(8)
O1 Co1 O7 92.72(7)
N1 Co1 O7 89.96(8)
O3 Co1 O7 173.99(7)
O1 Co1 O5 94.83(7)
N1 Co1 O5 175.42(8)
O3 Co1 O5 91.78(7)
O7 Co1 O5 85.97(7)
O1 Co1 N5 178.55(8)
N1 Co1 N5 91.11(8)
O3 Co1 N5 86.88(8)
O7 Co1 N5 87.43(8)
O5 Co1 N5 86.62(8)
C1 O2 Co2 130.27(16)
O2 C1 O3 127.4(2)
O2 C1 C2 117.1(2)
O3 C1 C2 115.6(2)
C1 O3 Co1 125.72(16)
C1 C2 H1 109.5
C1 C2 H2 109.5
H1 C2 H2 109.5
C1 C2 H3 109.5
H1 C2 H3 109.5
H2 C2 H3 109.5
C3 O4 Co2 125.84(16)
O5 C3 O4 127.2(2)
O5 C3 C4 117.1(2)
O4 C3 C4 115.7(2)
C3 O5 Co1 129.90(16)
C3 C4 H4 109.5
C3 C4 H5 109.5
H4 C4 H5 109.5
C3 C4 H6 109.5
H4 C4 H6 109.5
H5 C4 H6 109.5
C5 O6 Co3 127.70(15)
O6 C5 O7 127.7(2)
O6 C5 C6 116.5(2)
O7 C5 C6 115.8(2)
C5 O7 Co1 130.15(16)
C5 C6 H7 109.5
C5 C6 H8 109.5
H7 C6 H8 109.5
C5 C6 H9 109.5
H7 C6 H9 109.5
H8 C6 H9 109.5
C7 O8 Co2 129.48(15)
O9 C7 O8 127.5(2)
O9 C7 C8 116.0(2)
O8 C7 C8 116.5(2)
C7 O9 Co3 128.81(15)
C7 C8 H10 109.5
C7 C8 H11 109.5
H10 C8 H11 109.5
C7 C8 H12 109.5
H10 C8 H12 109.5
H11 C8 H12 109.5
C11 N1 N2 108.5(2)
C11 N1 Co1 132.28(17)
N2 N1 Co1 117.80(15)
C9 N2 N1 108.1(2)
C9 N2 Co3 134.60(18)
N1 N2 Co3 117.25(15)
N2 C9 C10 109.4(2)
N2 C9 H13 125.3
C10 C9 H13 125.3
C9 C10 C11 105.1(2)
C9 C10 H14 127.5
C11 C10 H14 127.5
N1 C11 C10 108.9(2)
N1 C11 H15 125.5
C10 C11 H15 125.5
C14 N4 N3 108.06(19)
C14 N4 Co3 133.98(17)
N3 N4 Co3 117.72(14)
C12 N3 N4 108.57(19)
C12 N3 Co2 133.54(17)
N4 N3 Co2 117.82(14)
N3 C12 C13 109.0(2)
N3 C12 H16 125.5
C13 C12 H16 125.5
C14 C13 C12 104.8(2)
C14 C13 H17 127.6
C12 C13 H17 127.6
N4 C14 C13 109.6(2)
N4 C14 H18 125.2
C13 C14 H18 125.2
C17 N5 N6 106.2(2)
C17 N5 Co1 130.48(17)
N6 N5 Co1 123.23(15)
C15 N6 N5 111.1(2)
C15 N6 H19 124.4
N5 N6 H19 124.4
N6 C15 C16 107.2(2)
N6 C15 H20 126.4
C16 C15 H20 126.4
C15 C16 C17 105.7(2)
C15 C16 H21 127.1
C17 C16 H21 127.1
N5 C17 C16 109.7(2)
N5 C17 H22 125.2
C16 C17 H22 125.2
C20 N7 N8 105.7(2)
C20 N7 Co2 131.30(17)
N8 N7 Co2 122.17(15)
N7 N8 C18 111.5(2)
N7 N8 H23 124.2
C18 N8 H23 124.2
N8 C18 C19 106.9(2)
N8 C18 H24 126.5
C19 C18 H24 126.5
C18 C19 C20 105.8(2)
C18 C19 H25 127.1
C20 C19 H25 127.1
N7 C20 C19 110.0(2)
N7 C20 H26 125
C19 C20 H26 125
C23 N9 N10 105.89(19)
C23 N9 Co3 131.89(17)
N10 N9 Co3 121.84(16)
C21 N10 N9 111.2(2)
C21 N10 H27 124.4
N9 N10 H27 124.4
N10 C21 C22 107.6(2)
N10 C21 H28 126.2
C22 C21 H28 126.2
C21 C22 C23 105.3(2)
C21 C22 H29 127.4
C23 C22 H29 127.4
N9 C23 C22 110.0(2)
N9 C23 H30 125
C22 C23 H30 125
F3 P1 F6 91.02(14)
F3 P1 F1 91.59(14)
F6 P1 F1 177.38(15)
F3 P1 F4 91.16(10)
F6 P1 F4 88.60(12)
F1 P1 F4 91.21(11)
F3 P1 F2 89.82(11)
F6 P1 F2 91.50(11)
F1 P1 F2 88.64(11)
F4 P1 F2 179.01(11)
F3 P1 F5 179.68(15)
F6 P1 F5 89.23(14)
F1 P1 F5 88.15(14)
F4 P1 F5 88.66(10)
F2 P1 F5 90.35(11)
C25 C24 H31 109.5
C25 C24 H32 109.5
H31 C24 H32 109.5
C25 C24 H33 109.5
H31 C24 H33 109.5
H32 C24 H33 109.5
O10 C25 O11 123.2(2)
O10 C25 C24 124.7(3)
O11 C25 C24 112.1(2)
C25 O11 C26 117.3(2)
O11 C26 C27 106.7(3)
O11 C26 H34 110.4
C27 C26 H34 110.4
O11 C26 H35 110.4
C27 C26 H35 110.4
H34 C26 H35 108.6
C26 C27 H36 109.5
C26 C27 H37 109.5
H36 C27 H37 109.5
C26 C27 H38 109.5
H36 C27 H38 109.5
H37 C27 H38 109.5

loop_
_geom_bond_atom_site_label_1
_geom_bond_atom_site_label_2
_geom_bond_distance
Co2 O1 1.8208(16)
Co2 N3 1.8922(19)
Co2 O4 1.8959(17)
Co2 O8 1.9216(16)
Co2 O2 1.9353(16)
Co2 N7 1.957(2)
O1 Co1 1.8191(16)
O1 Co3 1.8265(16)
Co3 O6 1.8996(16)
Co3 O9 1.9007(16)
Co3 N2 1.906(2)
Co3 N4 1.910(2)
Co3 N9 1.954(2)
Co1 N1 1.882(2)
Co1 O3 1.8932(16)
Co1 O7 1.9128(16)
Co1 O5 1.9244(17)
Co1 N5 1.967(2)
O2 C1 1.259(3)
C1 O3 1.265(3)
C1 C2 1.500(3)
C2 H1 0.98
C2 H2 0.98
C2 H3 0.98
O4 C3 1.269(3)
C3 O5 1.256(3)
C3 C4 1.503(4)
C4 H4 0.98
C4 H5 0.98
C4 H6 0.98
O6 C5 1.264(3)
C5 O7 1.266(3)
C5 C6 1.505(3)
C6 H7 0.98
C6 H8 0.98
C6 H9 0.98
O8 C7 1.272(3)
C7 O9 1.261(3)
C7 C8 1.507(3)
C8 H10 0.98
C8 H11 0.98
C8 H12 0.98
N1 C11 1.336(3)
N1 N2 1.363(3)
N2 C9 1.333(3)
C9 C10 1.384(4)
C9 H13 0.95
C10 C11 1.389(4)
C10 H14 0.95
C11 H15 0.95
N4 C14 1.342(3)
N4 N3 1.357(3)
N3 C12 1.343(3)
C12 C13 1.392(3)
C12 H16 0.95
C13 C14 1.386(4)
C13 H17 0.95
C14 H18 0.95
N5 C17 1.335(3)
N5 N6 1.346(3)
N6 C15 1.344(3)
N6 H19 0.88
C15 C16 1.366(4)
C15 H20 0.95
C16 C17 1.397(4)
C16 H21 0.95
C17 H22 0.95
N7 C20 1.340(3)
N7 N8 1.343(3)
N8 C18 1.349(3)
N8 H23 0.88
C18 C19 1.364(4)
C18 H24 0.95
C19 C20 1.395(4)
C19 H25 0.95
C20 H26 0.95
N9 C23 1.332(3)
N9 N10 1.348(3)
N10 C21 1.340(3)
N10 H27 0.88
C21 C22 1.363(4)
C21 H28 0.95
C22 C23 1.400(3)
C22 H29 0.95
C23 H30 0.95
P1 F3 1.5682(19)
P1 F6 1.581(2)
P1 F1 1.589(2)
P1 F4 1.5943(17)
P1 F2 1.5967(17)
P1 F5 1.6053(19)
O10 C25 1.209(3)
C24 C25 1.496(4)
C24 H31 0.98
C24 H32 0.98
C24 H33 0.98
C25 O11 1.327(3)
O11 C26 1.457(3)
C26 C27 1.492(5)
C26 H34 0.99
C26 H35 0.99
C27 H36 0.98
C27 H37 0.98
C27 H38 0.98

loop_
_geom_torsion_atom_site_label_1
_geom_torsion_atom_site_label_2
_geom_torsion_atom_site_label_3
_geom_torsion_atom_site_label_4
_geom_torsion
N3 Co2 O1 Co1 -145.73(12)
O4 Co2 O1 Co1 -55.03(12)
O8 Co2 O1 Co1 124.60(11)
O2 Co2 O1 Co1 37.17(12)
N7 Co2 O1 Co1 -135(2)
N3 Co2 O1 Co3 32.86(11)
O4 Co2 O1 Co3 123.56(10)
O8 Co2 O1 Co3 -56.81(10)
O2 Co2 O1 Co3 -144.24(10)
N7 Co2 O1 Co3 44(2)
Co1 O1 Co3 O6 60.46(11)
Co2 O1 Co3 O6 -118.20(10)
Co1 O1 Co3 O9 -120.03(10)
Co2 O1 Co3 O9 61.31(10)
Co1 O1 Co3 N2 -29.94(11)
Co2 O1 Co3 N2 151.40(11)
Co1 O1 Co3 N4 148.34(11)
Co2 O1 Co3 N4 -30.32(11)
Co1 O1 Co3 N9 -64(3)
Co2 O1 Co3 N9 117(3)
Co2 O1 Co1 N1 -147.43(12)
Co3 O1 Co1 N1 33.98(11)
Co2 O1 Co1 O3 -55.50(12)
Co3 O1 Co1 O3 125.91(10)
Co2 O1 Co1 O7 122.73(11)
Co3 O1 Co1 O7 -55.86(11)
Co2 O1 Co1 O5 36.54(12)
Co3 O1 Co1 O5 -142.05(10)
Co2 O1 Co1 N5 -141(3)
Co3 O1 Co1 N5 40(3)
O1 Co2 O2 C1 6.6(2)
N3 Co2 O2 C1 -121.6(12)
O4 Co2 O2 C1 99.8(2)
O8 Co2 O2 C1 -85.9(2)
N7 Co2 O2 C1 -173.7(2)
Co2 O2 C1 O3 -19.4(4)
Co2 O2 C1 C2 161.77(17)
O2 C1 O3 Co1 -12.7(4)
C2 C1 O3 Co1 166.07(16)
O1 Co1 O3 C1 44.46(19)
N1 Co1 O3 C1 132.01(19)
O7 Co1 O3 C1 -118.4(7)
O5 Co1 O3 C1 -50.47(19)
N5 Co1 O3 C1 -136.99(19)
O1 Co2 O4 C3 42.5(2)
N3 Co2 O4 C3 130.2(2)
O8 Co2 O4 C3 -133.8(7)
O2 Co2 O4 C3 -52.2(2)
N7 Co2 O4 C3 -139.6(2)
Co2 O4 C3 O5 -8.3(4)
Co2 O4 C3 C4 171.22(18)
O4 C3 O5 Co1 -24.5(4)
C4 C3 O5 Co1 156.0(2)
O1 Co1 O5 C3 9.4(2)
N1 Co1 O5 C3 -110.3(10)
O3 Co1 O5 C3 102.6(2)
O7 Co1 O5 C3 -83.0(2)
N5 Co1 O5 C3 -170.7(2)
O1 Co3 O6 C5 -28.9(2)
O9 Co3 O6 C5 156.5(7)
N2 Co3 O6 C5 59.2(2)
N4 Co3 O6 C5 -116.7(2)
N9 Co3 O6 C5 149.9(2)
Co3 O6 C5 O7 -3.2(4)
Co3 O6 C5 C6 176.06(19)
O6 C5 O7 Co1 10.3(4)
C6 C5 O7 Co1 -168.99(19)
O1 Co1 O7 C5 18.0(2)
N1 Co1 O7 C5 -69.4(2)
O3 Co1 O7 C5 -18E1(9)
O5 Co1 O7 C5 112.7(2)
N5 Co1 O7 C5 -160.6(2)
O1 Co2 O8 C7 19.87(19)
N3 Co2 O8 C7 -67.85(19)
O4 Co2 O8 C7 -163.8(7)
O2 Co2 O8 C7 114.31(19)
N7 Co2 O8 C7 -158.1(2)
Co2 O8 C7 O9 5.8(3)
Co2 O8 C7 C8 -173.99(15)
O8 C7 O9 Co3 1.8(3)
C8 C7 O9 Co3 -178.35(15)
O1 Co3 O9 C7 -31.84(19)
O6 Co3 O9 C7 142.8(7)
N2 Co3 O9 C7 -119.93(19)
N4 Co3 O9 C7 56.09(19)
N9 Co3 O9 C7 149.29(19)
O1 Co1 N1 C11 170.2(2)
O3 Co1 N1 C11 77.2(2)
O7 Co1 N1 C11 -97.1(2)
O5 Co1 N1 C11 -69.9(11)
N5 Co1 N1 C11 -9.7(2)
O1 Co1 N1 N2 -25.35(16)
O3 Co1 N1 N2 -118.27(16)
O7 Co1 N1 N2 67.38(17)
O5 Co1 N1 N2 94.6(10)
N5 Co1 N1 N2 154.81(17)
C11 N1 N2 C9 0.4(3)
Co1 N1 N2 C9 -167.61(17)
C11 N1 N2 Co3 178.52(17)
Co1 N1 N2 Co3 10.6(2)
O1 Co3 N2 C9 -171.9(3)
O6 Co3 N2 C9 94.9(3)
O9 Co3 N2 C9 -79.9(3)
N4 Co3 N2 C9 165.0(10)
N9 Co3 N2 C9 7.3(3)
O1 Co3 N2 N1 10.49(16)
O6 Co3 N2 N1 -82.62(16)
O9 Co3 N2 N1 102.55(16)
N4 Co3 N2 N1 -12.6(12)
N9 Co3 N2 N1 -170.28(16)
N1 N2 C9 C10 -0.5(3)
Co3 N2 C9 C10 -178.3(2)
N2 C9 C10 C11 0.5(3)
N2 N1 C11 C10 0.0(3)
Co1 N1 C11 C10 165.5(2)
C9 C10 C11 N1 -0.3(3)
O1 Co3 N4 C14 -160.6(2)
O6 Co3 N4 C14 -67.4(2)
O9 Co3 N4 C14 107.4(2)
N2 Co3 N4 C14 -137.5(10)
N9 Co3 N4 C14 20.2(2)
O1 Co3 N4 N3 13.07(16)
O6 Co3 N4 N3 106.28(16)
O9 Co3 N4 N3 -78.93(16)
N2 Co3 N4 N3 36.2(11)
N9 Co3 N4 N3 -166.19(16)
C14 N4 N3 C12 -1.0(2)
Co3 N4 N3 C12 -176.18(15)
C14 N4 N3 Co2 -178.31(15)
Co3 N4 N3 Co2 6.5(2)
O1 Co2 N3 C12 161.3(2)
O4 Co2 N3 C12 68.3(2)
O8 Co2 N3 C12 -106.0(2)
O2 Co2 N3 C12 -70.3(13)
N7 Co2 N3 C12 -18.3(2)
O1 Co2 N3 N4 -22.24(16)
O4 Co2 N3 N4 -115.20(16)
O8 Co2 N3 N4 70.49(16)
O2 Co2 N3 N4 106.2(12)
N7 Co2 N3 N4 158.16(16)
N4 N3 C12 C13 0.8(3)
Co2 N3 C12 C13 177.48(17)
N3 C12 C13 C14 -0.2(3)
N3 N4 C14 C13 0.9(3)
Co3 N4 C14 C13 174.93(17)
C12 C13 C14 N4 -0.4(3)
O1 Co1 N5 C17 89(3)
N1 Co1 N5 C17 95.3(2)
O3 Co1 N5 C17 3.3(2)
O7 Co1 N5 C17 -174.8(2)
O5 Co1 N5 C17 -88.7(2)
O1 Co1 N5 N6 -88(3)
N1 Co1 N5 N6 -81.38(19)
O3 Co1 N5 N6 -173.39(19)
O7 Co1 N5 N6 8.53(19)
O5 Co1 N5 N6 94.64(19)
C17 N5 N6 C15 0.2(3)
Co1 N5 N6 C15 177.58(18)
N5 N6 C15 C16 0.3(3)
N6 C15 C16 C17 -0.7(3)
N6 N5 C17 C16 -0.6(3)
Co1 N5 C17 C16 -177.75(18)
C15 C16 C17 N5 0.8(3)
O1 Co2 N7 C20 84(2)
N3 Co2 N7 C20 94.7(2)
O4 Co2 N7 C20 3.9(2)
O8 Co2 N7 C20 -175.5(2)
O2 Co2 N7 C20 -88.2(2)
O1 Co2 N7 N8 -84(2)
N3 Co2 N7 N8 -73.15(18)
O4 Co2 N7 N8 -163.96(17)
O8 Co2 N7 N8 16.61(17)
O2 Co2 N7 N8 103.94(17)
C20 N7 N8 C18 0.0(3)
Co2 N7 N8 C18 170.62(16)
N7 N8 C18 C19 0.0(3)
N8 C18 C19 C20 -0.1(3)
N8 N7 C20 C19 -0.1(3)
Co2 N7 C20 C19 -169.48(18)
C18 C19 C20 N7 0.1(3)
O1 Co3 N9 C23 -53(3)
O6 Co3 N9 C23 -177.5(2)
O9 Co3 N9 C23 3.1(2)
N2 Co3 N9 C23 -87.1(2)
N4 Co3 N9 C23 94.6(2)
O1 Co3 N9 N10 119(3)
O6 Co3 N9 N10 -5.67(18)
O9 Co3 N9 N10 174.92(18)
N2 Co3 N9 N10 84.80(18)
N4 Co3 N9 N10 -93.53(18)
C23 N9 N10 C21 0.4(3)
Co3 N9 N10 C21 -173.33(17)
N9 N10 C21 C22 -0.2(3)
N10 C21 C22 C23 -0.1(3)
N10 N9 C23 C22 -0.5(3)
Co3 N9 C23 C22 172.35(18)
C21 C22 C23 N9 0.4(3)
O10 C25 O11 C26 -4.4(4)
C24 C25 O11 C26 173.4(2)
C25 O11 C26 C27 -170.0(2)
